data_4508621
loop_
_publ_author_name
'Wang, Jing-Ping'
'Duan, Xian-Ying'
'Du, Xiao-Di'
'Niu, Jing-Yang'

_publ_section_title
;
 Novel Rare Earth Germanotungstates and Organic Hybrid
 Derivatives:&#x2009; Synthesis and Structures of M/[\a-GeW11O39] (M = Nd,
 Sm, Y, Yb) and Sm/[\a-GeW11O39](DMSO)
;
_journal_issue 10
_journal_name_full 'Crystal Growth &amp; Design'
_journal_page_first 2266
_journal_paper_doi 10.1021/cg050321s
_journal_volume 6
_journal_year 2006
_chemical_formula_sum 'C10 H49 Ge N2.5 O44.75 W11 Yb'
_chemical_formula_weight 3188.50
_chemical_name_systematic
; 
 ? 
;
_space_group_IT_number 15
_symmetry_cell_setting monoclinic
_symmetry_space_group_name_Hall '-C 2yc'
_symmetry_space_group_name_H-M 'C 1 2/c 1'
_atom_sites_solution_hydrogens geom
_atom_sites_solution_primary direct
_atom_sites_solution_secondary difmap
_audit_creation_method SHELXL-97
_cell_angle_alpha 90.00
_cell_angle_beta 123.12(3)
_cell_angle_gamma 90.00
_cell_formula_units_Z 8
_cell_length_a 27.834(6)
_cell_length_b 22.706(5)
_cell_length_c 23.818(5)
_cell_measurement_reflns_used 250
_cell_measurement_temperature 293(2)
_cell_measurement_theta_max 25
_cell_measurement_theta_min 2.5
_cell_volume 12607(6)
_computing_cell_refinement Raxis
_computing_data_collection Raxis
_computing_data_reduction Raxis
_computing_molecular_graphics Texsan
_computing_publication_material Texsan
_computing_structure_refinement 'SHELXL-97 (Sheldrick, 1997)'
_computing_structure_solution 'SHELXS-97 (Sheldrick, 1990)'
_diffrn_ambient_temperature 293(2)
_diffrn_measured_fraction_theta_full 0.951
_diffrn_measured_fraction_theta_max 0.951
_diffrn_measurement_device_type R-axis-IV
_diffrn_measurement_method 'Osillation frames'
_diffrn_radiation_monochromator graphite
_diffrn_radiation_source 'fine-focus sealed tube'
_diffrn_radiation_type MoK\a
_diffrn_radiation_wavelength 0.71073
_diffrn_reflns_av_R_equivalents 0.0785
_diffrn_reflns_av_sigmaI/netI 0.0782
_diffrn_reflns_limit_h_max 33
_diffrn_reflns_limit_h_min -20
_diffrn_reflns_limit_k_max 20
_diffrn_reflns_limit_k_min -26
_diffrn_reflns_limit_l_max 25
_diffrn_reflns_limit_l_min -28
_diffrn_reflns_number 18989
_diffrn_reflns_theta_full 25.00
_diffrn_reflns_theta_max 25.00
_diffrn_reflns_theta_min 2.41
_diffrn_standards_decay_% none
_diffrn_standards_interval_count none
_diffrn_standards_interval_time none
_diffrn_standards_number none
_exptl_absorpt_coefficient_mu 22.003
_exptl_absorpt_correction_T_max 0.2421
_exptl_absorpt_correction_T_min 0.1097
_exptl_absorpt_correction_type empirical
_exptl_crystal_colour Colorless
_exptl_crystal_density_diffrn 3.360
_exptl_crystal_density_method 'not measured'
_exptl_crystal_description Block
_exptl_crystal_F_000 11204
_exptl_crystal_size_max 0.18
_exptl_crystal_size_mid 0.11
_exptl_crystal_size_min 0.09
_refine_diff_density_max 2.959
_refine_diff_density_min -3.337
_refine_diff_density_rms 0.487
_refine_ls_extinction_coef 0.000010(3)
_refine_ls_extinction_expression Fc^*^=kFc[1+0.001xFc^2^\l^3^/sin(2\q)]^-1/4^
_refine_ls_extinction_method SHELXL
_refine_ls_goodness_of_fit_ref 1.021
_refine_ls_hydrogen_treatment mixed
_refine_ls_matrix_type full
_refine_ls_number_parameters 740
_refine_ls_number_reflns 10572
_refine_ls_number_restraints 248
_refine_ls_restrained_S_all 1.009
_refine_ls_R_factor_all 0.0711
_refine_ls_R_factor_gt 0.0585
_refine_ls_shift/su_max 0.002
_refine_ls_shift/su_mean 0.000
_refine_ls_structure_factor_coef Fsqd
_refine_ls_weighting_details 'calc w=1/[\s^2^(Fo^2^)+(0.0978P)^2^+0.0000P] where P=(Fo^2^+2Fc^2^)/3'
_refine_ls_weighting_scheme calc
_refine_ls_wR_factor_gt 0.1408
_refine_ls_wR_factor_ref 0.1476
_reflns_number_gt 8605
_reflns_number_total 10572
_reflns_threshold_expression >2sigma(I)
_cod_data_source_file cg050321ssup4.cif
_cod_data_source_block njy1
_cod_depositor_comments
;
The following automatic conversions were performed:

'_symmetry_cell_setting' value 'Monoclinic' changed to 'monoclinic'
according to /home/saulius/struct/CIF-dictionaries/cif_core.dic
dictionary named 'cif_core.dic' version 2.4.2 from 2011-04-26.

Automatic conversion script
Id: cif_fix_values 1891 2012-01-12 08:04:46Z andrius 
;
_cod_original_cell_volume 12606(4)
_cod_original_sg_symbol_H-M C2/c
_cod_original_formula_sum 'C10 H49 Ge N2.50 O44.75 W11 Yb'
_cod_database_code 4508621

loop_
_symmetry_equiv_pos_as_xyz
'x, y, z'
'-x, y, -z+1/2'
'x+1/2, y+1/2, z'
'-x+1/2, y+1/2, -z+1/2'
'-x, -y, -z'
'x, -y, z-1/2'
'-x+1/2, -y+1/2, -z'
'x+1/2, -y+1/2, z-1/2'

loop_
_atom_site_label
_atom_site_type_symbol
_atom_site_fract_x
_atom_site_fract_y
_atom_site_fract_z
_atom_site_U_iso_or_equiv
_atom_site_adp_type
_atom_site_occupancy
_atom_site_symmetry_multiplicity
_atom_site_calc_flag
_atom_site_refinement_flags
Yb1 Yb 0.28336(2) 0.69794(3) 0.27984(3) 0.01908(16) Uani 1 1 d .
Ge1 Ge 0.27346(5) 0.87236(6) 0.27410(6) 0.0133(3) Uani 1 1 d .
W1 W 0.33101(2) 0.87999(3) 0.17542(3) 0.02426(17) Uani 1 1 d .
W2 W 0.40680(2) 0.81042(2) 0.32418(3) 0.02157(16) Uani 1 1 d .
W3 W 0.39843(2) 0.95923(3) 0.31660(3) 0.02086(16) Uani 1 1 d .
W4 W 0.19214(2) 0.94916(2) 0.12065(3) 0.01804(16) Uani 1 1 d .
W5 W 0.14379(2) 0.94605(2) 0.22121(3) 0.01868(16) Uani 1 1 d .
W6 W 0.25910(2) 1.02865(2) 0.26325(3) 0.01660(16) Uani 1 1 d .
W7 W 0.34426(2) 0.95557(2) 0.42954(3) 0.02016(16) Uani 1 1 d .
W8 W 0.22920(3) 0.87304(3) 0.38629(3) 0.02336(16) Uani 1 1 d .
W9 W 0.35370(2) 0.80711(2) 0.43383(3) 0.02132(16) Uani 1 1 d .
W10 W 0.20548(2) 0.78353(2) 0.13048(3) 0.02152(16) Uani 1 1 d .
W11 W 0.15748(2) 0.78011(2) 0.23064(3) 0.02058(16) Uani 1 1 d .
O1 O 0.3422(5) 0.8800(5) 0.1113(6) 0.038(3) Uani 1 1 d .
O2 O 0.4709(4) 0.7724(5) 0.3588(5) 0.033(3) Uani 1 1 d .
O3 O 0.4490(4) 1.0133(5) 0.3417(5) 0.030(2) Uani 1 1 d .
O4 O 0.1582(4) 0.9723(5) 0.0387(5) 0.031(3) Uani 1 1 d .
O5 O 0.0784(4) 0.9687(5) 0.2052(5) 0.030(3) Uani 1 1 d .
O6 O 0.2641(4) 1.1048(4) 0.2707(5) 0.023(2) Uani 1 1 d .
O7 O 0.3771(4) 1.0083(5) 0.4897(5) 0.035(3) Uani 1 1 d .
O8 O 0.1904(5) 0.8710(5) 0.4230(6) 0.036(3) Uani 1 1 d .
O9 O 0.3987(5) 0.7682(5) 0.5066(5) 0.040(3) Uani 1 1 d .
O10 O 0.1708(5) 0.7650(5) 0.0474(5) 0.034(3) Uani 1 1 d .
O11 O 0.0914(4) 0.7586(4) 0.2135(5) 0.029(2) Uani 1 1 d .
O12 O 0.3922(4) 0.8278(4) 0.2348(5) 0.025(2) Uani 1 1 d .
O13 O 0.2904(4) 1.0049(4) 0.3513(4) 0.020(2) Uani 1 1 d .
O14 O 0.3142(4) 0.7522(4) 0.3719(5) 0.021(2) Uani 1 1 d .
O15 O 0.1942(4) 0.8141(4) 0.3203(5) 0.026(2) Uani 1 1 d .
O16 O 0.1851(4) 0.9278(5) 0.3139(5) 0.025(2) Uani 1 1 d .
O17 O 0.1309(4) 0.9616(4) 0.1351(5) 0.021(2) Uani 1 1 d .
O18 O 0.2680(4) 0.9329(5) 0.1414(5) 0.026(2) Uani 1 1 d .
O19 O 0.2761(4) 0.8191(4) 0.1492(5) 0.023(2) Uani 1 1 d .
O20 O 0.3810(4) 0.9455(4) 0.2284(5) 0.023(2) Uani 1 1 d .
O21 O 0.3550(4) 0.7550(4) 0.2916(4) 0.021(2) Uani 1 1 d .
O22 O 0.4435(4) 0.8922(4) 0.3478(5) 0.024(2) Uani 1 1 d .
O23 O 0.4015(4) 0.8214(4) 0.4013(4) 0.022(2) Uani 1 1 d .
O24 O 0.3810(4) 0.8893(4) 0.4764(5) 0.022(2) Uani 1 1 d .
O25 O 0.1828(4) 1.0214(4) 0.2469(5) 0.023(2) Uani 1 1 d .
O26 O 0.1357(4) 0.8660(4) 0.2051(5) 0.022(2) Uani 1 1 d .
O27 O 0.2809(5) 0.9373(5) 0.4371(5) 0.029(2) Uani 1 1 d .
O28 O 0.2393(4) 0.7164(4) 0.1692(5) 0.022(2) Uani 1 1 d .
O29 O 0.1791(4) 0.8696(4) 0.1128(5) 0.018(2) Uani 1 1 d .
O30 O 0.2913(4) 0.8219(4) 0.4462(5) 0.024(2) Uani 1 1 d U
O31 O 0.2219(4) 1.0238(4) 0.1670(4) 0.019(2) Uani 1 1 d .
O32 O 0.3278(4) 1.0062(4) 0.2731(5) 0.022(2) Uani 1 1 d .
O33 O 0.1425(4) 0.7729(4) 0.1426(4) 0.019(2) Uani 1 1 d U
O34 O 0.3882(3) 0.9572(4) 0.3903(4) 0.015(2) Uani 1 1 d .
O35 O 0.1956(4) 0.7133(4) 0.2608(5) 0.021(2) Uani 1 1 d .
O36 O 0.2315(3) 0.9336(4) 0.2337(4) 0.0144(19) Uani 1 1 d .
O37 O 0.2388(4) 0.8080(4) 0.2382(5) 0.024(2) Uani 1 1 d .
O38 O 0.2950(4) 0.8763(4) 0.3577(4) 0.018(2) Uani 1 1 d U
O39 O 0.3346(4) 0.8793(4) 0.2733(4) 0.016(2) Uani 1 1 d U
O1W O 0.3477(4) 0.6351(5) 0.2795(6) 0.035(3) Uani 1 1 d .
O2W O 0.3036(5) 0.6358(4) 0.3660(5) 0.032(3) Uani 1 1 d .
O3W O 0.5269(6) 0.8647(7) 0.3089(7) 0.065(4) Uani 1 1 d U
O4W O 0.3514(7) 0.3410(8) 0.0009(8) 0.081(5) Uani 1 1 d .
O5W O 0.4437(8) 0.6611(10) 0.2766(10) 0.029(5) Uani 0.50 1 d PU
O6W O -0.006(2) 0.142(3) -0.347(3) 0.056(13) Uani 0.25 1 d PU
O6W' O 0.0096(19) 0.297(2) -0.265(2) 0.041(11) Uani 0.25 1 d PU
O7W O 0.559(2) 0.903(3) 0.411(3) 0.055(13) Uani 0.25 1 d PU
O7W' O 0.553(2) 0.958(2) 0.372(3) 0.054(12) Uani 0.25 1 d PU
O8W O 0.072(3) 0.801(4) -0.076(3) 0.08(2) Uani 0.25 1 d P
N1 N 0.5526(9) 0.1340(10) 0.0563(11) 0.079(3) Uani 1 1 d U
N2 N 0.2851(14) 0.4036(17) 0.5611(16) 0.064(4) Uani 0.50 1 d PDU
N3 N 0.6517(15) 1.1124(14) 0.3616(18) 0.071(6) Uani 0.50 1 d PDU
N4 N -0.0114(16) 0.8788(17) -0.0140(19) 0.074(5) Uani 0.50 1 d PDU
C1 C 0.5175(11) 0.0820(12) 0.0171(12) 0.077(3) Uani 1 1 d U
H1A H 0.5307 0.0675 -0.0100 0.116 Uiso 1 1 calc R
H1B H 0.4780 0.0935 -0.0113 0.116 Uiso 1 1 calc R
H1C H 0.5211 0.0517 0.0473 0.116 Uiso 1 1 calc R
C2 C 0.6091(11) 0.1178(12) 0.1092(13) 0.077(3) Uani 1 1 d U
H2A H 0.6304 0.1047 0.0905 0.116 Uiso 1 1 calc R
H2B H 0.6071 0.0865 0.1350 0.116 Uiso 1 1 calc R
H2C H 0.6280 0.1512 0.1376 0.116 Uiso 1 1 calc R
C3 C 0.5504(11) 0.1808(12) 0.0214(13) 0.080(3) Uani 1 1 d U
H3A H 0.5658 0.1708 -0.0049 0.120 Uiso 1 1 calc R
H3B H 0.5725 0.2122 0.0516 0.120 Uiso 1 1 calc R
H3C H 0.5112 0.1932 -0.0078 0.120 Uiso 1 1 calc R
C4 C 0.5258(11) 0.1541(12) 0.0995(13) 0.080(3) Uani 1 1 d U
H4A H 0.5463 0.1877 0.1264 0.119 Uiso 1 1 calc R
H4B H 0.5292 0.1223 0.1281 0.119 Uiso 1 1 calc R
H4C H 0.4860 0.1640 0.0695 0.119 Uiso 1 1 calc R
C5 C 0.3393(16) 0.432(2) 0.6227(19) 0.064(4) Uani 0.50 1 d PDU
H5A H 0.3659 0.4426 0.6107 0.096 Uiso 0.50 1 calc PR
H5B H 0.3571 0.4038 0.6588 0.096 Uiso 0.50 1 calc PR
H5C H 0.3284 0.4661 0.6365 0.096 Uiso 0.50 1 calc PR
C6 C 0.2540(19) 0.450(2) 0.514(2) 0.064(5) Uani 0.50 1 d PU
H6A H 0.2201 0.4348 0.4754 0.096 Uiso 0.50 1 calc PR
H6B H 0.2778 0.4685 0.5015 0.096 Uiso 0.50 1 calc PR
H6C H 0.2434 0.4793 0.5351 0.096 Uiso 0.50 1 calc PR
C7 C 0.2367(19) 0.382(2) 0.566(2) 0.064(5) Uani 0.50 1 d PU
H7A H 0.2071 0.3664 0.5236 0.096 Uiso 0.50 1 calc PR
H7B H 0.2216 0.4148 0.5776 0.096 Uiso 0.50 1 calc PR
H7C H 0.2504 0.3525 0.5998 0.096 Uiso 0.50 1 calc PR
C8 C 0.2988(19) 0.359(2) 0.527(2) 0.064(5) Uani 0.50 1 d PU
H8A H 0.2638 0.3429 0.4892 0.096 Uiso 0.50 1 calc PR
H8B H 0.3207 0.3274 0.5573 0.096 Uiso 0.50 1 calc PR
H8C H 0.3207 0.3764 0.5110 0.096 Uiso 0.50 1 calc PR
C9 C 0.6807(17) 1.1716(16) 0.396(2) 0.072(6) Uani 0.50 1 d PDU
H9A H 0.7126 1.1787 0.3921 0.108 Uiso 0.50 1 calc PR
H9B H 0.6939 1.1697 0.4427 0.108 Uiso 0.50 1 calc PR
H9C H 0.6534 1.2031 0.3751 0.108 Uiso 0.50 1 calc PR
C10 C 0.6045(16) 1.115(2) 0.377(2) 0.072(6) Uani 0.50 1 d PDU
H10A H 0.5806 1.0807 0.3587 0.108 Uiso 0.50 1 calc PR
H10B H 0.5816 1.1497 0.3567 0.108 Uiso 0.50 1 calc PR
H10C H 0.6219 1.1163 0.4244 0.108 Uiso 0.50 1 calc PR
C11 C 0.6933(15) 1.0672(16) 0.4029(17) 0.041(8) Uani 0.50 1 d PU
H11A H 0.6780 1.0291 0.3842 0.061 Uiso 0.50 1 calc PR
H11B H 0.7014 1.0692 0.4476 0.061 Uiso 0.50 1 calc PR
H11C H 0.7281 1.0735 0.4043 0.061 Uiso 0.50 1 calc PR
C12 C 0.6323(14) 1.1157(15) 0.2946(16) 0.033(7) Uani 0.50 1 d PU
H12A H 0.6143 1.0791 0.2730 0.050 Uiso 0.50 1 calc PR
H12B H 0.6641 1.1230 0.2903 0.050 Uiso 0.50 1 calc PR
H12C H 0.6050 1.1471 0.2739 0.050 Uiso 0.50 1 calc PR
C13 C 0.010(2) 0.915(2) -0.051(2) 0.074(5) Uani 0.50 1 d PDU
H13A H 0.0236 0.8881 -0.0712 0.112 Uiso 0.50 1 calc PR
H13B H 0.0408 0.9400 -0.0202 0.112 Uiso 0.50 1 calc PR
H13C H -0.0209 0.9378 -0.0858 0.112 Uiso 0.50 1 calc PR
C14 C -0.0366(19) 0.904(2) 0.025(2) 0.074(5) Uani 0.50 1 d PDU
H14A H -0.0466 0.8725 0.0434 0.112 Uiso 0.50 1 calc PR
H14B H -0.0702 0.9270 -0.0048 0.112 Uiso 0.50 1 calc PR
H14D H -0.0085 0.9290 0.0607 0.112 Uiso 0.50 1 calc PR
C15 C 0.0355(16) 0.853(2) 0.043(2) 0.074(5) Uani 0.50 1 d PDU
H15A H 0.0587 0.8330 0.0304 0.112 Uiso 0.50 1 calc PR
H15D H 0.0221 0.8254 0.0617 0.112 Uiso 0.50 1 calc PR
H15B H 0.0578 0.8831 0.0751 0.112 Uiso 0.50 1 calc PR
C16 C -0.0517(17) 0.837(2) -0.0556(18) 0.074(5) Uani 0.50 1 d PDU
H16D H -0.0396 0.8184 -0.0820 0.110 Uiso 0.50 1 calc PR
H16A H -0.0881 0.8560 -0.0848 0.110 Uiso 0.50 1 calc PR
H16B H -0.0555 0.8081 -0.0289 0.110 Uiso 0.50 1 calc PR

loop_
_atom_site_aniso_label
_atom_site_aniso_U_11
_atom_site_aniso_U_22
_atom_site_aniso_U_33
_atom_site_aniso_U_23
_atom_site_aniso_U_13
_atom_site_aniso_U_12
Yb1 0.0219(3) 0.0064(3) 0.0215(3) -0.0013(2) 0.0070(2) -0.0009(2)
Ge1 0.0162(7) 0.0045(7) 0.0165(7) -0.0006(5) 0.0072(6) -0.0014(5)
W1 0.0253(3) 0.0266(4) 0.0259(3) -0.0003(3) 0.0172(3) 0.0013(2)
W2 0.0176(3) 0.0097(3) 0.0310(3) -0.0009(2) 0.0092(2) 0.0017(2)
W3 0.0171(3) 0.0104(3) 0.0309(3) 0.0021(2) 0.0105(2) -0.0018(2)
W4 0.0227(3) 0.0082(3) 0.0188(3) 0.0015(2) 0.0085(2) -0.0008(2)
W5 0.0170(3) 0.0084(3) 0.0290(3) -0.0021(2) 0.0116(2) -0.0004(2)
W6 0.0176(3) 0.0043(3) 0.0219(3) 0.0005(2) 0.0070(2) -0.0007(2)
W7 0.0262(3) 0.0086(3) 0.0189(3) -0.0028(2) 0.0080(2) -0.0013(2)
W8 0.0293(3) 0.0218(3) 0.0239(3) -0.0011(2) 0.0176(3) -0.0038(2)
W9 0.0280(3) 0.0082(3) 0.0176(3) 0.0009(2) 0.0059(2) -0.0018(2)
W10 0.0285(3) 0.0085(3) 0.0172(3) -0.0024(2) 0.0059(2) -0.0003(2)
W11 0.0173(3) 0.0081(3) 0.0301(3) 0.0003(2) 0.0089(2) -0.0037(2)
O1 0.044(7) 0.048(8) 0.040(6) 0.004(6) 0.034(6) 0.008(6)
O2 0.016(5) 0.022(6) 0.044(6) -0.001(5) 0.007(5) 0.014(4)
O3 0.030(6) 0.017(6) 0.042(6) -0.002(5) 0.019(5) -0.005(4)
O4 0.036(6) 0.035(7) 0.016(5) 0.003(5) 0.010(4) 0.003(5)
O5 0.019(5) 0.035(7) 0.039(6) 0.000(5) 0.018(5) 0.001(4)
O6 0.025(5) 0.006(5) 0.032(5) -0.002(4) 0.013(4) -0.002(4)
O7 0.036(6) 0.021(6) 0.030(6) -0.012(5) 0.008(5) 0.000(5)
O8 0.048(7) 0.035(7) 0.040(6) -0.007(5) 0.034(6) -0.005(5)
O9 0.045(7) 0.022(6) 0.022(5) 0.005(4) -0.001(5) 0.000(5)
O10 0.042(6) 0.025(6) 0.017(5) -0.011(4) 0.004(5) -0.005(5)
O11 0.023(5) 0.013(5) 0.048(6) 0.010(5) 0.019(5) -0.003(4)
O12 0.026(5) 0.020(6) 0.037(6) -0.006(5) 0.021(5) 0.000(4)
O13 0.024(5) 0.011(5) 0.020(5) -0.004(4) 0.009(4) 0.007(4)
O14 0.023(5) 0.004(5) 0.028(5) 0.003(4) 0.010(4) 0.001(4)
O15 0.022(5) 0.019(6) 0.029(5) 0.002(4) 0.009(4) -0.006(4)
O16 0.020(5) 0.024(6) 0.030(5) -0.008(4) 0.013(4) 0.005(4)
O17 0.017(5) 0.023(6) 0.021(5) -0.004(4) 0.009(4) -0.008(4)
O18 0.031(6) 0.025(6) 0.025(5) 0.010(4) 0.017(4) -0.005(4)
O19 0.041(6) 0.016(5) 0.023(5) -0.002(4) 0.023(5) 0.004(4)
O20 0.017(5) 0.019(5) 0.038(6) 0.004(4) 0.018(4) 0.001(4)
O21 0.029(5) 0.017(5) 0.018(5) -0.006(4) 0.012(4) 0.002(4)
O22 0.018(5) 0.019(5) 0.036(5) 0.011(4) 0.015(4) -0.003(4)
O23 0.018(5) 0.017(5) 0.015(4) -0.008(4) 0.000(4) -0.004(4)
O24 0.031(5) 0.012(5) 0.022(5) -0.004(4) 0.014(4) -0.002(4)
O25 0.020(5) 0.014(5) 0.029(5) -0.005(4) 0.010(4) 0.000(4)
O26 0.019(5) 0.028(6) 0.020(5) -0.004(4) 0.012(4) -0.010(4)
O27 0.051(7) 0.022(6) 0.026(5) 0.004(4) 0.030(5) 0.001(5)
O28 0.027(5) 0.017(5) 0.021(5) -0.002(4) 0.013(4) -0.001(4)
O29 0.022(5) 0.008(5) 0.025(5) -0.003(4) 0.014(4) -0.002(4)
O30 0.025(2) 0.024(2) 0.024(2) 0.0003(10) 0.0137(14) -0.0005(10)
O31 0.017(5) 0.018(5) 0.020(5) 0.004(4) 0.008(4) -0.004(4)
O32 0.023(5) 0.010(5) 0.027(5) 0.001(4) 0.010(4) 0.000(4)
O33 0.019(2) 0.018(2) 0.019(2) 0.0004(10) 0.0099(13) -0.0005(10)
O34 0.013(4) 0.017(5) 0.015(4) 0.001(4) 0.007(4) 0.005(4)
O35 0.021(5) 0.013(5) 0.025(5) -0.006(4) 0.010(4) -0.001(4)
O36 0.013(4) 0.011(5) 0.014(4) 0.004(4) 0.004(4) 0.006(4)
O37 0.029(5) 0.005(5) 0.024(5) 0.000(4) 0.006(4) -0.006(4)
O38 0.018(2) 0.017(2) 0.017(2) 0.0003(10) 0.0091(14) -0.0001(10)
O39 0.016(2) 0.016(2) 0.016(2) 0.0000(10) 0.0083(13) -0.0001(10)
O1W 0.028(6) 0.028(7) 0.045(7) -0.004(5) 0.017(5) 0.001(5)
O2W 0.046(6) 0.010(5) 0.023(5) -0.003(4) 0.008(5) -0.003(5)
O3W 0.064(4) 0.066(4) 0.065(4) 0.0004(10) 0.036(2) -0.0002(10)
O4W 0.088(12) 0.085(13) 0.064(10) 0.012(9) 0.039(9) 0.006(10)
O5W 0.029(5) 0.029(5) 0.029(5) -0.0004(10) 0.016(3) 0.0000(10)
O6W 0.056(13) 0.056(13) 0.056(13) 0.0000(10) 0.031(7) -0.0001(10)
O6W' 0.041(11) 0.041(11) 0.041(11) -0.0001(10) 0.022(6) 0.0001(10)
O7W 0.055(13) 0.055(13) 0.055(13) -0.0001(10) 0.030(7) 0.0000(10)
O7W' 0.053(12) 0.054(12) 0.054(12) -0.0001(10) 0.029(7) 0.0000(10)
O8W 0.06(4) 0.12(6) 0.05(3) 0.00(4) 0.03(3) 0.00(4)
N1 0.079(3) 0.078(3) 0.079(3) 0.0004(11) 0.042(2) -0.0005(11)
N2 0.064(5) 0.064(5) 0.064(5) -0.0002(10) 0.035(3) 0.0003(10)
N3 0.072(6) 0.072(6) 0.072(6) -0.0001(12) 0.039(4) 0.0002(12)
N4 0.074(5) 0.074(5) 0.074(5) 0.0001(11) 0.040(3) 0.0000(11)
C1 0.077(3) 0.077(3) 0.077(3) 0.0000(9) 0.0421(19) -0.0002(9)
C2 0.077(3) 0.077(3) 0.077(3) 0.0001(9) 0.0422(19) 0.0000(9)
C3 0.080(3) 0.079(3) 0.079(3) 0.0002(9) 0.0428(19) -0.0004(9)
C4 0.079(3) 0.079(3) 0.079(3) 0.0000(9) 0.0429(19) 0.0000(9)
C5 0.064(5) 0.064(5) 0.064(5) -0.0001(9) 0.035(3) 0.0002(9)
C6 0.064(5) 0.064(5) 0.064(5) -0.0001(9) 0.035(3) 0.0001(9)
C7 0.064(5) 0.064(5) 0.064(5) 0.0000(9) 0.035(3) 0.0001(9)
C8 0.064(5) 0.064(5) 0.064(5) -0.0001(9) 0.035(3) 0.0001(9)
C9 0.072(6) 0.072(6) 0.072(6) -0.0001(9) 0.039(3) 0.0001(9)
C10 0.072(6) 0.072(6) 0.072(6) -0.0001(9) 0.039(3) 0.0001(9)
C11 0.041(8) 0.041(8) 0.041(8) 0.0001(10) 0.022(4) 0.0002(10)
C12 0.034(7) 0.033(7) 0.033(7) -0.0001(10) 0.018(4) -0.0001(10)
C13 0.074(5) 0.074(5) 0.074(5) 0.0000(9) 0.041(3) 0.0000(9)
C14 0.074(5) 0.074(5) 0.074(5) 0.0000(9) 0.041(3) 0.0000(9)
C15 0.074(5) 0.074(5) 0.074(5) 0.0000(9) 0.041(3) 0.0000(9)
C16 0.074(5) 0.073(5) 0.074(5) 0.0000(9) 0.040(3) -0.0001(9)

loop_
_atom_type_symbol
_atom_type_description
_atom_type_scat_dispersion_real
_atom_type_scat_dispersion_imag
_atom_type_scat_source
C C 0.0033 0.0016 'International Tables Vol C Tables 4.2.6.8 and 6.1.1.4'
H H 0.0000 0.0000 'International Tables Vol C Tables 4.2.6.8 and 6.1.1.4'
N N 0.0061 0.0033 'International Tables Vol C Tables 4.2.6.8 and 6.1.1.4'
O O 0.0106 0.0060 'International Tables Vol C Tables 4.2.6.8 and 6.1.1.4'
Ge Ge 0.1547 1.8001 'International Tables Vol C Tables 4.2.6.8 and 6.1.1.4'
Yb Yb -0.3850 5.5486 'International Tables Vol C Tables 4.2.6.8 and 6.1.1.4'
W W -0.8490 6.8722 'International Tables Vol C Tables 4.2.6.8 and 6.1.1.4'

loop_
_geom_angle_atom_site_label_1
_geom_angle_atom_site_label_2
_geom_angle_atom_site_label_3
_geom_angle
_geom_angle_site_symmetry_1
_geom_angle_site_symmetry_3
O14 Yb1 O28 135.6(3) . .
O14 Yb1 O35 84.5(3) . .
O28 Yb1 O35 84.2(4) . .
O14 Yb1 O21 73.9(3) . .
O28 Yb1 O21 85.3(3) . .
O35 Yb1 O21 136.1(3) . .
O14 Yb1 O2W 71.7(3) . .
O28 Yb1 O2W 150.5(3) . .
O35 Yb1 O2W 89.1(4) . .
O21 Yb1 O2W 118.2(4) . .
O14 Yb1 O1W 117.7(4) . .
O28 Yb1 O1W 92.2(4) . .
O35 Yb1 O1W 149.1(4) . .
O21 Yb1 O1W 73.7(4) . .
O2W Yb1 O1W 79.1(4) . .
O14 Yb1 O6 140.9(3) . 4_545
O28 Yb1 O6 77.4(3) . 4_545
O35 Yb1 O6 78.5(3) . 4_545
O21 Yb1 O6 139.6(3) . 4_545
O2W Yb1 O6 73.1(3) . 4_545
O1W Yb1 O6 70.8(4) . 4_545
O14 Yb1 O37 72.9(3) . .
O28 Yb1 O37 63.6(3) . .
O35 Yb1 O37 63.7(3) . .
O21 Yb1 O37 73.5(3) . .
O2W Yb1 O37 136.9(4) . .
O1W Yb1 O37 140.4(4) . .
O6 Yb1 O37 126.9(3) 4_545 .
O14 Yb1 W11 79.3(2) . .
O28 Yb1 W11 73.1(3) . .
O35 Yb1 W11 24.3(2) . .
O21 Yb1 W11 112.6(2) . .
O2W Yb1 W11 109.5(3) . .
O1W Yb1 W11 162.9(3) . .
O6 Yb1 W11 97.0(2) 4_545 .
O37 Yb1 W11 39.5(2) . .
O14 Yb1 W10 112.1(2) . .
O28 Yb1 W10 24.1(2) . .
O35 Yb1 W10 73.4(2) . .
O21 Yb1 W10 80.0(2) . .
O2W Yb1 W10 161.2(3) . .
O1W Yb1 W10 112.7(3) . .
O6 Yb1 W10 96.4(2) 4_545 .
O37 Yb1 W10 39.5(2) . .
W11 Yb1 W10 55.43(3) . .
O37 Ge1 O39 111.4(5) . .
O37 Ge1 O36 112.7(4) . .
O39 Ge1 O36 107.0(4) . .
O37 Ge1 O38 111.4(5) . .
O39 Ge1 O38 106.5(4) . .
O36 Ge1 O38 107.5(4) . .
O1 W1 O19 102.3(5) . .
O1 W1 O18 101.3(5) . .
O19 W1 O18 86.0(4) . .
O1 W1 O12 97.8(5) . .
O19 W1 O12 91.4(4) . .
O18 W1 O12 160.9(4) . .
O1 W1 O20 99.4(5) . .
O19 W1 O20 158.2(4) . .
O18 W1 O20 87.7(4) . .
O12 W1 O20 87.8(4) . .
O1 W1 O39 169.1(4) . .
O19 W1 O39 84.7(4) . .
O18 W1 O39 87.4(4) . .
O12 W1 O39 73.5(4) . .
O20 W1 O39 74.1(4) . .
O2 W2 O21 103.7(5) . .
O2 W2 O23 101.8(5) . .
O21 W2 O23 92.4(4) . .
O2 W2 O12 99.5(5) . .
O21 W2 O12 91.8(4) . .
O23 W2 O12 156.6(4) . .
O2 W2 O22 95.3(4) . .
O21 W2 O22 160.9(4) . .
O23 W2 O22 84.7(4) . .
O12 W2 O22 83.8(4) . .
O2 W2 O39 165.0(4) . .
O21 W2 O39 89.1(4) . .
O23 W2 O39 85.1(4) . .
O12 W2 O39 72.0(4) . .
O22 W2 O39 71.9(3) . .
O3 W3 O22 101.6(5) . .
O3 W3 O20 99.7(5) . .
O22 W3 O20 91.0(4) . .
O3 W3 O34 101.7(5) . .
O22 W3 O34 91.2(4) . .
O20 W3 O34 157.7(4) . .
O3 W3 O32 101.0(4) . .
O22 W3 O32 157.4(4) . .
O20 W3 O32 85.9(4) . .
O34 W3 O32 83.6(4) . .
O3 W3 O39 171.5(4) . .
O22 W3 O39 74.0(4) . .
O20 W3 O39 73.4(4) . .
O34 W3 O39 85.9(4) . .
O32 W3 O39 83.6(4) . .
O4 W4 O29 103.2(5) . .
O4 W4 O18 101.3(5) . .
O29 W4 O18 88.0(4) . .
O4 W4 O17 99.5(5) . .
O29 W4 O17 91.0(4) . .
O18 W4 O17 158.8(4) . .
O4 W4 O31 100.2(5) . .
O29 W4 O31 156.5(4) . .
O18 W4 O31 87.4(4) . .
O17 W4 O31 85.2(4) . .
O4 W4 O36 169.7(4) . .
O29 W4 O36 84.8(4) . .
O18 W4 O36 85.2(4) . .
O17 W4 O36 73.6(3) . .
O31 W4 O36 71.8(3) . .
O5 W5 O26 104.6(5) . .
O5 W5 O16 102.6(5) . .
O26 W5 O16 87.4(4) . .
O5 W5 O17 98.7(5) . .
O26 W5 O17 91.7(4) . .
O16 W5 O17 158.2(4) . .
O5 W5 O25 98.6(5) . .
O26 W5 O25 156.8(4) . .
O16 W5 O25 86.9(4) . .
O17 W5 O25 85.5(4) . .
O5 W5 O36 168.6(4) . .
O26 W5 O36 84.7(4) . .
O16 W5 O36 84.1(4) . .
O17 W5 O36 74.1(3) . .
O25 W5 O36 72.3(4) . .
O6 W6 O13 102.3(4) . .
O6 W6 O32 103.9(4) . .
O13 W6 O32 87.8(4) . .
O6 W6 O31 97.9(4) . .
O13 W6 O31 159.7(4) . .
O32 W6 O31 88.9(4) . .
O6 W6 O25 97.0(4) . .
O13 W6 O25 89.4(4) . .
O32 W6 O25 159.0(4) . .
O31 W6 O25 86.6(4) . .
O6 W6 O36 166.7(4) . .
O13 W6 O36 86.8(4) . .
O32 W6 O36 86.0(4) . .
O31 W6 O36 73.0(3) . .
O25 W6 O36 73.1(4) . .
O7 W7 O24 101.6(5) . .
O7 W7 O34 102.0(5) . .
O24 W7 O34 91.2(4) . .
O7 W7 O27 99.8(5) . .
O24 W7 O27 90.1(4) . .
O34 W7 O27 157.4(4) . .
O7 W7 O13 100.2(4) . .
O24 W7 O13 158.1(4) . .
O34 W7 O13 83.4(4) . .
O27 W7 O13 87.0(4) . .
O7 W7 O38 170.9(5) . .
O24 W7 O38 73.8(4) . .
O34 W7 O38 86.1(4) . .
O27 W7 O38 72.6(4) . .
O13 W7 O38 84.6(3) . .
O8 W8 O15 102.9(5) . .
O8 W8 O30 99.6(5) . .
O15 W8 O30 92.0(4) . .
O8 W8 O16 101.6(5) . .
O15 W8 O16 85.8(4) . .
O30 W8 O16 158.7(4) . .
O8 W8 O27 99.2(5) . .
O15 W8 O27 157.8(4) . .
O30 W8 O27 86.1(4) . .
O16 W8 O27 88.0(4) . .
O8 W8 O38 169.4(4) . .
O15 W8 O38 84.7(4) . .
O30 W8 O38 72.4(4) . .
O16 W8 O38 86.3(4) . .
O27 W8 O38 73.7(4) . .
O9 W9 O14 104.7(5) . .
O9 W9 O23 102.2(5) . .
O14 W9 O23 92.0(4) . .
O9 W9 O30 98.9(5) . .
O14 W9 O30 92.8(4) . .
O23 W9 O30 156.4(4) . .
O9 W9 O24 95.7(4) . .
O14 W9 O24 159.6(4) . .
O23 W9 O24 83.9(4) . .
O30 W9 O24 83.6(4) . .
O9 W9 O38 164.5(5) . .
O14 W9 O38 88.5(4) . .
O23 W9 O38 85.2(4) . .
O30 W9 O38 71.9(4) . .
O24 W9 O38 71.3(3) . .
O10 W10 O28 101.3(5) . .
O10 W10 O19 103.2(5) . .
O28 W10 O19 93.2(4) . .
O10 W10 O33 99.1(5) . .
O28 W10 O33 94.7(4) . .
O19 W10 O33 154.4(4) . .
O10 W10 O29 94.8(4) . .
O28 W10 O29 163.9(4) . .
O19 W10 O29 81.6(4) . .
O33 W10 O29 84.1(4) . .
O10 W10 O37 171.8(5) . .
O28 W10 O37 81.3(4) . .
O19 W10 O37 84.3(4) . .
O33 W10 O37 72.9(4) . .
O29 W10 O37 83.0(4) . .
O10 W10 Yb1 132.1(4) . .
O28 W10 Yb1 31.5(3) . .
O19 W10 Yb1 90.6(3) . .
O33 W10 Yb1 83.7(3) . .
O29 W10 Yb1 132.8(3) . .
O37 W10 Yb1 49.8(2) . .
O11 W11 O35 100.4(4) . .
O11 W11 O33 98.7(5) . .
O35 W11 O33 95.5(4) . .
O11 W11 O15 102.9(5) . .
O35 W11 O15 93.2(4) . .
O33 W11 O15 154.8(4) . .
O11 W11 O26 95.4(4) . .
O35 W11 O26 164.0(4) . .
O33 W11 O26 84.5(4) . .
O15 W11 O26 80.8(4) . .
O11 W11 O37 172.4(4) . .
O35 W11 O37 81.7(4) . .
O33 W11 O37 73.7(4) . .
O15 W11 O37 84.2(4) . .
O26 W11 O37 83.0(4) . .
O11 W11 Yb1 131.5(3) . .
O35 W11 Yb1 31.7(3) . .
O33 W11 Yb1 84.4(3) . .
O15 W11 Yb1 90.8(3) . .
O26 W11 Yb1 132.9(3) . .
O37 W11 Yb1 50.0(2) . .
W6 O6 Yb1 145.4(5) . 4
W1 O12 W2 119.7(5) . .
W6 O13 W7 150.9(5) . .
W9 O14 Yb1 158.5(6) . .
W8 O15 W11 156.5(6) . .
W5 O16 W8 150.1(6) . .
W5 O17 W4 119.8(5) . .
W1 O18 W4 149.1(6) . .
W1 O19 W10 156.0(6) . .
W3 O20 W1 120.0(5) . .
W2 O21 Yb1 157.9(5) . .
W3 O22 W2 120.6(5) . .
W9 O23 W2 142.9(5) . .
W7 O24 W9 120.9(5) . .
W5 O25 W6 120.0(5) . .
W5 O26 W11 154.1(5) . .
W7 O27 W8 120.8(5) . .
W10 O28 Yb1 124.5(5) . .
W4 O29 W10 153.0(5) . .
W8 O30 W9 120.6(5) . .
W6 O31 W4 120.5(5) . .
W6 O32 W3 151.3(6) . .
W11 O33 W10 118.7(4) . .
W7 O34 W3 154.6(5) . .
W11 O35 Yb1 124.0(5) . .
Ge1 O36 W6 125.5(4) . .
Ge1 O36 W5 121.0(5) . .
W6 O36 W5 94.5(3) . .
Ge1 O36 W4 121.0(4) . .
W6 O36 W4 94.6(3) . .
W5 O36 W4 92.1(3) . .
Ge1 O37 W11 123.2(5) . .
Ge1 O37 W10 123.2(5) . .
W11 O37 W10 93.9(3) . .
Ge1 O37 Yb1 125.8(5) . .
W11 O37 Yb1 90.5(3) . .
W10 O37 Yb1 90.6(3) . .
Ge1 O38 W8 120.7(4) . .
Ge1 O38 W9 121.6(5) . .
W8 O38 W9 94.8(3) . .
Ge1 O38 W7 125.0(5) . .
W8 O38 W7 93.0(3) . .
W9 O38 W7 94.0(3) . .
Ge1 O39 W1 121.4(4) . .
Ge1 O39 W2 121.2(5) . .
W1 O39 W2 94.6(3) . .
Ge1 O39 W3 125.6(5) . .
W1 O39 W3 92.5(3) . .
W2 O39 W3 93.5(3) . .
C3 N1 C2 114(2) . .
C3 N1 C1 117(2) . .
C2 N1 C1 112(2) . .
C3 N1 C4 107(2) . .
C2 N1 C4 100.4(19) . .
C1 N1 C4 104.3(19) . .
C6 N2 C8 108(4) . .
C6 N2 C7 96(3) . .
C8 N2 C7 110(3) . .
C6 N2 C5 107(4) . .
C8 N2 C5 113(3) . .
C7 N2 C5 121(3) . .
C12 N3 C11 119(3) . .
C12 N3 C10 115(3) . .
C11 N3 C10 110(3) . .
C12 N3 C9 109(3) . .
C11 N3 C9 105(3) . .
C10 N3 C9 96.1(8) . .
C16 N4 C15 112(3) . .
C16 N4 C13 111(4) . .
C15 N4 C13 109(4) . .
C16 N4 C14 103(2) . .
C15 N4 C14 94(4) . .
C13 N4 C14 126(4) . .
N1 C1 H1A 109.5 . .
N1 C1 H1B 109.5 . .
H1A C1 H1B 109.5 . .
N1 C1 H1C 109.5 . .
H1A C1 H1C 109.5 . .
H1B C1 H1C 109.5 . .
N1 C2 H2A 109.5 . .
N1 C2 H2B 109.5 . .
H2A C2 H2B 109.5 . .
N1 C2 H2C 109.5 . .
H2A C2 H2C 109.5 . .
H2B C2 H2C 109.5 . .
N1 C3 H3A 109.5 . .
N1 C3 H3B 109.5 . .
H3A C3 H3B 109.5 . .
N1 C3 H3C 109.5 . .
H3A C3 H3C 109.5 . .
H3B C3 H3C 109.5 . .
N1 C4 H4A 109.5 . .
N1 C4 H4B 109.5 . .
H4A C4 H4B 109.5 . .
N1 C4 H4C 109.5 . .
H4A C4 H4C 109.5 . .
H4B C4 H4C 109.5 . .
N2 C5 H5A 109.5 . .
N2 C5 H5B 109.5 . .
H5A C5 H5B 109.5 . .
N2 C5 H5C 109.5 . .
H5A C5 H5C 109.5 . .
H5B C5 H5C 109.5 . .
N2 C6 H6A 109.5 . .
N2 C6 H6B 109.5 . .
H6A C6 H6B 109.5 . .
N2 C6 H6C 109.5 . .
H6A C6 H6C 109.5 . .
H6B C6 H6C 109.5 . .
N2 C7 H7A 109.5 . .
N2 C7 H7B 109.5 . .
H7A C7 H7B 109.5 . .
N2 C7 H7C 109.5 . .
H7A C7 H7C 109.5 . .
H7B C7 H7C 109.5 . .
N2 C8 H8A 109.5 . .
N2 C8 H8B 109.5 . .
H8A C8 H8B 109.5 . .
N2 C8 H8C 109.5 . .
H8A C8 H8C 109.5 . .
H8B C8 H8C 109.5 . .
N3 C9 H9A 109.5 . .
N3 C9 H9B 109.5 . .
H9A C9 H9B 109.5 . .
N3 C9 H9C 109.5 . .
H9A C9 H9C 109.5 . .
H9B C9 H9C 109.5 . .
N3 C10 H10A 109.5 . .
N3 C10 H10B 109.5 . .
H10A C10 H10B 109.5 . .
N3 C10 H10C 109.5 . .
H10A C10 H10C 109.5 . .
H10B C10 H10C 109.5 . .
N3 C11 H11A 109.5 . .
N3 C11 H11B 109.5 . .
H11A C11 H11B 109.5 . .
N3 C11 H11C 109.5 . .
H11A C11 H11C 109.5 . .
H11B C11 H11C 109.5 . .
N3 C12 H12A 109.5 . .
N3 C12 H12B 109.5 . .
H12A C12 H12B 109.5 . .
N3 C12 H12C 109.5 . .
H12A C12 H12C 109.5 . .
H12B C12 H12C 109.5 . .
N4 C13 H13A 109.5 . .
N4 C13 H13B 109.5 . .
H13A C13 H13B 109.5 . .
N4 C13 H13C 109.5 . .
H13A C13 H13C 109.5 . .
H13B C13 H13C 109.5 . .
N4 C14 H14A 109.5 . .
N4 C14 H14B 109.5 . .
H14A C14 H14B 109.5 . .
N4 C14 H14D 109.5 . .
H14A C14 H14D 109.5 . .
H14B C14 H14D 109.5 . .
N4 C15 H15A 109.5 . .
N4 C15 H15D 109.5 . .
H15A C15 H15D 109.5 . .
N4 C15 H15B 109.5 . .
H15A C15 H15B 109.5 . .
H15D C15 H15B 109.5 . .
N4 C16 H16D 109.5 . .
N4 C16 H16A 109.5 . .
H16D C16 H16A 109.5 . .
N4 C16 H16B 109.5 . .
H16D C16 H16B 109.5 . .
H16A C16 H16B 109.5 . .

loop_
_geom_bond_atom_site_label_1
_geom_bond_atom_site_label_2
_geom_bond_distance
_geom_bond_site_symmetry_2
Yb1 O14 2.237(10) .
Yb1 O28 2.255(9) .
Yb1 O35 2.256(9) .
Yb1 O21 2.263(10) .
Yb1 O2W 2.292(10) .
Yb1 O1W 2.293(11) .
Yb1 O6 2.434(9) 4_545
Yb1 O37 2.724(9) .
Yb1 W11 3.5555(11) .
Yb1 W10 3.5640(13) .
Ge1 O37 1.702(9) .
Ge1 O39 1.719(9) .
Ge1 O36 1.731(8) .
Ge1 O38 1.740(9) .
W1 O1 1.718(11) .
W1 O19 1.895(10) .
W1 O18 1.903(10) .
W1 O12 1.916(10) .
W1 O20 1.955(10) .
W1 O39 2.279(9) .
W2 O2 1.732(9) .
W2 O21 1.745(10) .
W2 O23 1.938(10) .
W2 O12 1.976(10) .
W2 O22 2.045(10) .
W2 O39 2.300(9) .
W3 O3 1.710(10) .
W3 O22 1.849(10) .
W3 O20 1.905(10) .
W3 O34 1.925(9) .
W3 O32 1.963(9) .
W3 O39 2.348(9) .
W4 O4 1.720(9) .
W4 O29 1.832(9) .
W4 O18 1.922(10) .
W4 O17 1.935(9) .
W4 O31 1.944(9) .
W4 O36 2.314(8) .
W5 O5 1.722(9) .
W5 O26 1.845(10) .
W5 O16 1.896(10) .
W5 O17 1.912(9) .
W5 O25 1.938(10) .
W5 O36 2.309(9) .
W6 O6 1.736(9) .
W6 O13 1.858(9) .
W6 O32 1.865(10) .
W6 O31 1.935(9) .
W6 O25 1.945(10) .
W6 O36 2.269(9) .
W7 O7 1.700(10) .
W7 O24 1.819(9) .
W7 O34 1.903(9) .
W7 O27 1.914(11) .
W7 O13 1.979(9) .
W7 O38 2.342(9) .
W8 O8 1.720(11) .
W8 O15 1.881(10) .
W8 O30 1.918(10) .
W8 O16 1.927(10) .
W8 O27 1.940(11) .
W8 O38 2.277(9) .
W9 O9 1.727(10) .
W9 O14 1.780(9) .
W9 O23 1.898(10) .
W9 O30 1.943(10) .
W9 O24 2.061(9) .
W9 O38 2.278(9) .
W10 O10 1.714(9) .
W10 O28 1.764(10) .
W10 O19 1.938(10) .
W10 O33 1.942(9) .
W10 O29 2.049(9) .
W10 O37 2.269(10) .
W11 O11 1.723(9) .
W11 O35 1.762(10) .
W11 O33 1.907(9) .
W11 O15 1.954(10) .
W11 O26 2.035(10) .
W11 O37 2.261(10) .
O6 Yb1 2.434(9) 4
O6W' O6W' 1.08(8) 2_554
O7W O7W' 1.50(8) .
N1 C3 1.33(3) .
N1 C2 1.43(3) .
N1 C1 1.49(3) .
N1 C4 1.63(3) .
N2 C6 1.44(5) .
N2 C8 1.48(5) .
N2 C7 1.49(5) .
N2 C5 1.555(10) .
N3 C12 1.38(5) .
N3 C11 1.46(5) .
N3 C10 1.541(10) .
N3 C9 1.552(10) .
N4 C16 1.39(5) .
N4 C15 1.39(5) .
N4 C13 1.545(10) .
N4 C14 1.551(10) .
C1 H1A 0.9600 .
C1 H1B 0.9600 .
C1 H1C 0.9600 .
C2 H2A 0.9600 .
C2 H2B 0.9600 .
C2 H2C 0.9600 .
C3 H3A 0.9600 .
C3 H3B 0.9600 .
C3 H3C 0.9600 .
C4 H4A 0.9600 .
C4 H4B 0.9600 .
C4 H4C 0.9600 .
C5 H5A 0.9600 .
C5 H5B 0.9600 .
C5 H5C 0.9600 .
C6 H6A 0.9600 .
C6 H6B 0.9600 .
C6 H6C 0.9600 .
C7 H7A 0.9600 .
C7 H7B 0.9600 .
C7 H7C 0.9600 .
C8 H8A 0.9600 .
C8 H8B 0.9600 .
C8 H8C 0.9600 .
C9 H9A 0.9600 .
C9 H9B 0.9600 .
C9 H9C 0.9600 .
C10 H10A 0.9600 .
C10 H10B 0.9600 .
C10 H10C 0.9600 .
C11 H11A 0.9600 .
C11 H11B 0.9600 .
C11 H11C 0.9600 .
C12 H12A 0.9600 .
C12 H12B 0.9600 .
C12 H12C 0.9600 .
C13 H13A 0.9600 .
C13 H13B 0.9600 .
C13 H13C 0.9600 .
C14 H14A 0.9600 .
C14 H14B 0.9600 .
C14 H14D 0.9600 .
C15 H15A 0.9600 .
C15 H15D 0.9600 .
C15 H15B 0.9600 .
C16 H16D 0.9600 .
C16 H16A 0.9600 .
C16 H16B 0.9600 .
